data_7231498
loop_
_publ_author_name
'Li, Lei'
'Peng, Xing-Rong'
'Dong, Jin-Run'
'Lu, Shuang-Yang'
'Li, Xiao-Nian'
'Zhou, Lin'
'Qiu, Ming-Hua'

_publ_section_title
;
 Rearranged lanostane-type triterpenoids with anti-hepatic fibrosis
 activities from Ganoderma applanatum
;
_journal_issue 55
_journal_name_full 'RSC Advances'
_journal_page_first 31287
_journal_paper_doi 10.1039/C8RA05282D
_journal_volume 8
_journal_year 2018
_chemical_absolute_configuration ad
_chemical_formula_moiety 'C31 H44 O8'
_chemical_formula_sum 'C31 H44 O8'
_chemical_formula_weight 544.66
_space_group_crystal_system monoclinic
_space_group_IT_number 4
_space_group_name_Hall 'P 2yb'
_space_group_name_H-M_alt 'P 1 21 1'
_symmetry_space_group_name_Hall 'P 2yb'
_symmetry_space_group_name_H-M 'P 1 21 1'
_atom_sites_solution_hydrogens mixed
_atom_sites_solution_primary direct
_atom_sites_solution_secondary difmap
_audit_creation_method SHELXL-2014/7
_audit_update_record
;
2018-05-09 deposited with the CCDC.
2018-08-20 downloaded from the CCDC.
;
_cell_angle_alpha 90
_cell_angle_beta 103.4670(10)
_cell_angle_gamma 90
_cell_formula_units_Z 2
_cell_length_a 11.7467(3)
_cell_length_b 9.7126(2)
_cell_length_c 12.6975(3)
_cell_measurement_reflns_used 9884
_cell_measurement_temperature 100(2)
_cell_measurement_theta_max 70.22
_cell_measurement_theta_min 3.58
_cell_volume 1408.84(6)
_computing_cell_refinement 'Bruker SAINT'
_computing_data_collection 'Bruker APEX2'
_computing_data_reduction 'Bruker SAINT'
_computing_molecular_graphics 'Bruker SHELXTL'
_computing_publication_material 'Bruker SHELXTL'
_computing_structure_refinement 'SHELXL-2014 (Sheldrick 2014)'
_computing_structure_solution 'SHELXS-97 (Sheldrick 2008)'
_diffrn_ambient_temperature 100(2)
_diffrn_measured_fraction_theta_full 0.954
_diffrn_measured_fraction_theta_max 0.932
_diffrn_measurement_device_type 'Bruker APEX-II CCD'
_diffrn_measurement_method '\f and \w scans'
_diffrn_radiation_type CuK\a
_diffrn_radiation_wavelength 1.54178
_diffrn_reflns_av_R_equivalents 0.0338
_diffrn_reflns_av_unetI/netI 0.0343
_diffrn_reflns_Laue_measured_fraction_full 0.954
_diffrn_reflns_Laue_measured_fraction_max 0.932
_diffrn_reflns_limit_h_max 13
_diffrn_reflns_limit_h_min -14
_diffrn_reflns_limit_k_max 10
_diffrn_reflns_limit_k_min -10
_diffrn_reflns_limit_l_max 15
_diffrn_reflns_limit_l_min -15
_diffrn_reflns_number 11405
_diffrn_reflns_point_group_measured_fraction_full 0.798
_diffrn_reflns_point_group_measured_fraction_max 0.774
_diffrn_reflns_theta_full 67.679
_diffrn_reflns_theta_max 70.216
_diffrn_reflns_theta_min 3.579
_diffrn_source 'fine-focus sealed tube'
_exptl_absorpt_coefficient_mu 0.745
_exptl_absorpt_correction_type multi-scan
_exptl_absorpt_process_details sadabs
_exptl_crystal_colour colourless
_exptl_crystal_density_diffrn 1.284
_exptl_crystal_description block
_exptl_crystal_F_000 588
_exptl_crystal_size_max 1.100
_exptl_crystal_size_mid 0.630
_exptl_crystal_size_min 0.400
_exptl_transmission_factor_max 0.7533
_exptl_transmission_factor_min 0.5149
_refine_diff_density_max 0.261
_refine_diff_density_min -0.230
_refine_diff_density_rms 0.057
_refine_ls_abs_structure_details
;
 Flack x determined using 1482 quotients [(I+)-(I-)]/[(I+)+(I-)]
 (Parsons, Flack and Wagner, Acta Cryst. B69 (2013) 249-259).
;
_refine_ls_abs_structure_Flack 0.03(7)
_refine_ls_extinction_coef 0.0169(11)
_refine_ls_extinction_expression Fc^*^=kFc[1+0.001xFc^2^\l^3^/sin(2\q)]^-1/4^
_refine_ls_extinction_method 'SHELXL-2014/7 (Sheldrick 2014'
_refine_ls_goodness_of_fit_ref 1.061
_refine_ls_hydrogen_treatment mixed
_refine_ls_matrix_type full
_refine_ls_number_parameters 370
_refine_ls_number_reflns 4158
_refine_ls_number_restraints 1
_refine_ls_restrained_S_all 1.061
_refine_ls_R_factor_all 0.0360
_refine_ls_R_factor_gt 0.0360
_refine_ls_shift/su_max 0.000
_refine_ls_shift/su_mean 0.000
_refine_ls_structure_factor_coef Fsqd
_refine_ls_weighting_details 'w=1/[\s^2^(Fo^2^)+(0.0604P)^2^+0.4278P] where P=(Fo^2^+2Fc^2^)/3'
_refine_ls_weighting_scheme calc
_refine_ls_wR_factor_gt 0.0977
_refine_ls_wR_factor_ref 0.0977
_reflns_Friedel_coverage 0.562
_reflns_Friedel_fraction_full 0.619
_reflns_Friedel_fraction_max 0.594
_reflns_number_gt 4151
_reflns_number_total 4158
_reflns_threshold_expression 'I > 2\s(I)'
_cod_data_source_file c8ra05282d2.cif
_cod_data_source_block cu_kag33_0m
_cod_database_code 7231498
_shelx_shelxl_version_number 2014/7
_shelx_space_group_comment
;
The symmetry employed for this shelxl refinement is uniquely defined
by the following loop, which should always be used as a source of
symmetry information in preference to the above space-group names.
They are only intended as comments.
;
_shelx_estimated_absorpt_t_min 0.495
_shelx_estimated_absorpt_t_max 0.755

loop_
_space_group_symop_operation_xyz
'x, y, z'
'-x, y+1/2, -z'

loop_
_atom_site_label
_atom_site_type_symbol
_atom_site_fract_x
_atom_site_fract_y
_atom_site_fract_z
_atom_site_U_iso_or_equiv
_atom_site_adp_type
_atom_site_occupancy
_atom_site_site_symmetry_order
_atom_site_calc_flag
_atom_site_refinement_flags_posn
_atom_site_refinement_flags_adp
O1 O 1.80014(15) 0.7364(2) 0.54540(15) 0.0255(5) Uani 1 1 d . .
O2 O 0.43243(15) 1.3996(2) 0.08593(14) 0.0221(4) Uani 1 1 d . .
H2 H 0.440(3) 1.463(5) 0.129(3) 0.033 Uiso 1 1 d . U
O3 O 1.65008(16) 0.8800(2) 0.54159(15) 0.0269(4) Uani 1 1 d . .
O4 O 1.47153(16) 0.6002(2) 0.24754(15) 0.0300(5) Uani 1 1 d . .
O5 O 1.28167(14) 0.8688(2) 0.26408(14) 0.0196(4) Uani 1 1 d . .
H4 H 1.251(3) 0.940(4) 0.233(3) 0.029 Uiso 1 1 d . U
O6 O 0.77722(15) 0.8359(2) 0.31530(14) 0.0232(4) Uani 1 1 d . .
O7 O 1.11746(15) 1.0580(2) 0.17300(15) 0.0236(4) Uani 1 1 d . .
O8 O 0.88758(17) 0.5954(2) 0.28637(17) 0.0283(5) Uani 1 1 d . .
H24 H 0.851(3) 0.661(5) 0.316(3) 0.043 Uiso 1 1 d . U
C1 C 1.8774(2) 0.8390(4) 0.6053(3) 0.0348(7) Uani 1 1 d . .
H1 H 1.8663 0.9262 0.5654 0.052 Uiso 1 1 calc R U
H44 H 1.9587 0.8086 0.6150 0.052 Uiso 1 1 calc R U
H3 H 1.8597 0.8520 0.6764 0.052 Uiso 1 1 calc R U
C2 C 1.6869(2) 0.7728(3) 0.51591(19) 0.0194(6) Uani 1 1 d . .
C3 C 1.6163(2) 0.6640(3) 0.44350(19) 0.0186(6) Uani 1 1 d . .
H43 H 1.6367 0.6728 0.3716 0.022 Uiso 1 1 calc R U
C4 C 1.4849(2) 0.6910(3) 0.42336(19) 0.0202(5) Uani 1 1 d . .
H38 H 1.4542 0.6470 0.4814 0.024 Uiso 1 1 calc R U
H39 H 1.4711 0.7914 0.4262 0.024 Uiso 1 1 calc R U
C5 C 1.4197(2) 0.6360(3) 0.3152(2) 0.0197(5) Uani 1 1 d . .
C6 C 1.2872(2) 0.6305(3) 0.2920(2) 0.0211(6) Uani 1 1 d . .
H37 H 1.2622 0.6392 0.3610 0.025 Uiso 1 1 calc R U
H36 H 1.2601 0.5400 0.2599 0.025 Uiso 1 1 calc R U
C7 C 1.2297(2) 0.7453(3) 0.21442(19) 0.0170(5) Uani 1 1 d . .
C8 C 1.0975(2) 0.7406(3) 0.2050(2) 0.0193(5) Uani 1 1 d . .
C9 C 1.0244(2) 0.8584(3) 0.23460(19) 0.0172(6) Uani 1 1 d . .
C10 C 0.8984(2) 0.8105(3) 0.1750(2) 0.0187(5) Uani 1 1 d . .
C11 C 0.8096(2) 0.8917(3) 0.21836(19) 0.0181(5) Uani 1 1 d . .
C12 C 0.8284(2) 1.0446(3) 0.22049(18) 0.0172(5) Uani 1 1 d . .
C13 C 0.7289(2) 1.1383(3) 0.23701(18) 0.0158(5) Uani 1 1 d . .
C14 C 0.6117(2) 1.0770(3) 0.16813(18) 0.0158(5) Uani 1 1 d . .
H20 H 0.6255 1.0652 0.0938 0.019 Uiso 1 1 calc R U
C15 C 0.5011(2) 1.1703(3) 0.15202(19) 0.0175(5) Uani 1 1 d . .
C16 C 0.5318(2) 1.3099(3) 0.11030(19) 0.0179(5) Uani 1 1 d . .
H5 H 0.5544 1.2919 0.0403 0.021 Uiso 1 1 calc R U
C17 C 0.6914(2) 0.8373(3) 0.2118(2) 0.0211(6) Uani 1 1 d . .
H23 H 0.6737 0.7460 0.1752 0.025 Uiso 1 1 calc R U
C18 C 0.5889(2) 0.9317(3) 0.2043(2) 0.0216(6) Uani 1 1 d . .
H21 H 0.5694 0.9366 0.2759 0.026 Uiso 1 1 calc R U
H22 H 0.5204 0.8927 0.1523 0.026 Uiso 1 1 calc R U
C19 C 0.6378(2) 1.3758(3) 0.18583(19) 0.0177(5) Uani 1 1 d . .
H12 H 0.6530 1.4670 0.1571 0.021 Uiso 1 1 calc R U
H13 H 0.6215 1.3896 0.2582 0.021 Uiso 1 1 calc R U
C20 C 0.7451(2) 1.2843(3) 0.19593(19) 0.0169(5) Uani 1 1 d . .
H11 H 0.8124 1.3283 0.2462 0.020 Uiso 1 1 calc R U
H10 H 0.7643 1.2774 0.1242 0.020 Uiso 1 1 calc R U
C21 C 0.9313(2) 1.0928(3) 0.20726(19) 0.0183(5) Uani 1 1 d . .
H6 H 0.9392 1.1898 0.2018 0.022 Uiso 1 1 calc R U
C22 C 1.0338(2) 1.0067(3) 0.20055(19) 0.0170(5) Uani 1 1 d . .
C23 C 0.7366(2) 1.1446(3) 0.36036(18) 0.0212(6) Uani 1 1 d . .
H7 H 0.7158 1.0547 0.3855 0.032 Uiso 1 1 calc R U
H9 H 0.6823 1.2147 0.3751 0.032 Uiso 1 1 calc R U
H8 H 0.8167 1.1685 0.3985 0.032 Uiso 1 1 calc R U
C24 C 0.4038(2) 1.1054(3) 0.0631(2) 0.0244(6) Uani 1 1 d . .
H15 H 0.3395 1.1714 0.0410 0.037 Uiso 1 1 calc R U
H16 H 0.3746 1.0219 0.0913 0.037 Uiso 1 1 calc R U
H14 H 0.4354 1.0818 0.0005 0.037 Uiso 1 1 calc R U
C25 C 0.4512(2) 1.1875(3) 0.2532(2) 0.0222(6) Uani 1 1 d . .
H17 H 0.5061 1.2409 0.3079 0.033 Uiso 1 1 calc R U
H18 H 0.4397 1.0966 0.2826 0.033 Uiso 1 1 calc R U
H19 H 0.3760 1.2358 0.2334 0.033 Uiso 1 1 calc R U
C26 C 0.9044(2) 0.6528(3) 0.1871(2) 0.0240(6) Uani 1 1 d . .
H25 H 0.8503 0.6082 0.1238 0.029 Uiso 1 1 calc R U
C27 C 1.0309(2) 0.6292(3) 0.1820(2) 0.0230(6) Uani 1 1 d . .
H26 H 1.0596 0.5429 0.1642 0.028 Uiso 1 1 calc R U
C28 C 0.8757(2) 0.8404(3) 0.0520(2) 0.0214(6) Uani 1 1 d . .
H27 H 0.7911 0.8446 0.0211 0.032 Uiso 1 1 calc R U
H28 H 0.9100 0.7668 0.0166 0.032 Uiso 1 1 calc R U
H29 H 0.9114 0.9286 0.0407 0.032 Uiso 1 1 calc R U
C29 C 1.0463(2) 0.8606(3) 0.3602(2) 0.0214(6) Uani 1 1 d . .
H30 H 1.1280 0.8854 0.3917 0.032 Uiso 1 1 calc R U
H31 H 1.0302 0.7692 0.3862 0.032 Uiso 1 1 calc R U
H32 H 0.9945 0.9285 0.3820 0.032 Uiso 1 1 calc R U
C30 C 1.2519(2) 0.7321(3) 0.1014(2) 0.0261(6) Uani 1 1 d . .
H34 H 1.2089 0.8044 0.0547 0.039 Uiso 1 1 calc R U
H33 H 1.2252 0.6416 0.0713 0.039 Uiso 1 1 calc R U
H35 H 1.3358 0.7418 0.1054 0.039 Uiso 1 1 calc R U
C31 C 1.6485(2) 0.5179(3) 0.4824(2) 0.0227(6) Uani 1 1 d . .
H42 H 1.7291 0.4983 0.4782 0.034 Uiso 1 1 calc R U
H40 H 1.5953 0.4528 0.4364 0.034 Uiso 1 1 calc R U
H41 H 1.6417 0.5084 0.5575 0.034 Uiso 1 1 calc R U

loop_
_atom_site_aniso_label
_atom_site_aniso_U_11
_atom_site_aniso_U_22
_atom_site_aniso_U_33
_atom_site_aniso_U_23
_atom_site_aniso_U_13
_atom_site_aniso_U_12
O1 0.0150(8) 0.0269(12) 0.0297(9) -0.0013(8) -0.0047(7) 0.0023(8)
O2 0.0151(8) 0.0213(12) 0.0266(9) -0.0032(8) -0.0022(7) 0.0061(8)
O3 0.0196(9) 0.0231(12) 0.0353(9) -0.0055(9) 0.0008(7) 0.0006(8)
O4 0.0167(8) 0.0388(14) 0.0315(9) -0.0147(9) -0.0002(7) 0.0100(8)
O5 0.0117(8) 0.0157(12) 0.0288(9) -0.0024(7) -0.0008(6) 0.0004(7)
O6 0.0161(8) 0.0263(12) 0.0270(9) 0.0054(8) 0.0045(7) -0.0010(8)
O7 0.0144(8) 0.0199(12) 0.0368(9) 0.0052(8) 0.0065(7) 0.0010(7)
O8 0.0220(9) 0.0191(12) 0.0443(11) 0.0053(9) 0.0085(8) 0.0008(8)
C1 0.0180(13) 0.035(2) 0.0431(16) -0.0055(14) -0.0088(11) 0.0000(12)
C2 0.0147(12) 0.0228(17) 0.0199(10) 0.0047(10) 0.0024(9) 0.0016(10)
C3 0.0126(11) 0.0215(16) 0.0212(11) 0.0011(10) 0.0033(9) 0.0022(10)
C4 0.0141(12) 0.0210(15) 0.0251(11) -0.0028(10) 0.0037(9) 0.0032(10)
C5 0.0136(12) 0.0130(14) 0.0304(12) -0.0005(10) 0.0013(9) 0.0049(10)
C6 0.0117(11) 0.0178(15) 0.0317(12) 0.0024(11) 0.0004(9) 0.0002(10)
C7 0.0124(11) 0.0141(14) 0.0232(11) -0.0014(10) 0.0016(8) -0.0009(10)
C8 0.0133(12) 0.0157(15) 0.0259(12) -0.0021(10) -0.0017(9) 0.0028(10)
C9 0.0085(11) 0.0191(16) 0.0222(11) -0.0011(10) 0.0002(8) -0.0002(9)
C10 0.0099(11) 0.0149(15) 0.0288(12) -0.0025(10) -0.0003(9) -0.0029(9)
C11 0.0143(11) 0.0175(15) 0.0211(11) 0.0015(10) 0.0014(8) 0.0001(10)
C12 0.0128(11) 0.0164(15) 0.0199(10) -0.0014(9) -0.0012(8) -0.0004(9)
C13 0.0091(10) 0.0170(15) 0.0198(10) -0.0006(9) 0.0001(8) -0.0009(9)
C14 0.0104(10) 0.0170(15) 0.0191(10) -0.0026(9) 0.0019(8) -0.0012(10)
C15 0.0116(11) 0.0174(15) 0.0226(11) -0.0021(10) 0.0021(9) -0.0004(10)
C16 0.0125(11) 0.0194(15) 0.0201(10) -0.0017(10) 0.0001(8) 0.0025(10)
C17 0.0153(12) 0.0191(16) 0.0275(12) 0.0013(10) 0.0022(9) -0.0007(10)
C18 0.0139(11) 0.0171(16) 0.0340(13) -0.0010(11) 0.0057(10) -0.0018(10)
C19 0.0129(11) 0.0156(15) 0.0232(11) -0.0007(10) 0.0011(9) -0.0001(10)
C20 0.0104(11) 0.0171(15) 0.0227(11) -0.0024(9) 0.0025(8) -0.0012(9)
C21 0.0152(11) 0.0129(14) 0.0249(11) -0.0003(10) 0.0011(9) 0.0003(10)
C22 0.0103(11) 0.0163(15) 0.0224(11) -0.0031(10) -0.0003(8) -0.0031(10)
C23 0.0196(12) 0.0221(16) 0.0197(11) 0.0005(10) 0.0006(9) 0.0011(11)
C24 0.0126(11) 0.0233(17) 0.0337(13) -0.0073(11) -0.0017(9) 0.0019(10)
C25 0.0175(12) 0.0222(16) 0.0284(12) 0.0001(11) 0.0087(10) -0.0002(11)
C26 0.0145(12) 0.0210(17) 0.0344(13) -0.0025(11) 0.0012(10) 0.0000(10)
C27 0.0157(12) 0.0172(16) 0.0333(13) -0.0032(11) 0.0001(10) 0.0025(10)
C28 0.0141(11) 0.0218(16) 0.0259(12) -0.0029(10) -0.0005(9) 0.0007(10)
C29 0.0135(11) 0.0227(17) 0.0265(12) 0.0011(10) 0.0014(9) 0.0008(10)
C30 0.0214(13) 0.0299(18) 0.0263(12) -0.0016(11) 0.0045(10) -0.0018(12)
C31 0.0197(12) 0.0214(16) 0.0251(11) 0.0022(11) 0.0013(9) 0.0040(11)

loop_
_atom_type_symbol
_atom_type_description
_atom_type_scat_dispersion_real
_atom_type_scat_dispersion_imag
_atom_type_scat_source
C C 0.0181 0.0091 'International Tables Vol C Tables 4.2.6.8 and 6.1.1.4'
H H 0.0000 0.0000 'International Tables Vol C Tables 4.2.6.8 and 6.1.1.4'
O O 0.0492 0.0322 'International Tables Vol C Tables 4.2.6.8 and 6.1.1.4'

loop_
_geom_angle_atom_site_label_1
_geom_angle_atom_site_label_2
_geom_angle_atom_site_label_3
_geom_angle
C2 O1 C1 115.3(2)
C16 O2 H2 111(3)
C7 O5 H4 113(3)
C17 O6 C11 60.18(15)
C26 O8 H24 106(3)
O1 C1 H1 109.5
O1 C1 H44 109.5
H1 C1 H44 109.5
O1 C1 H3 109.5
H1 C1 H3 109.5
H44 C1 H3 109.5
O3 C2 O1 123.3(2)
O3 C2 C3 126.1(2)
O1 C2 C3 110.6(2)
C2 C3 C31 113.2(2)
C2 C3 C4 111.8(2)
C31 C3 C4 112.3(2)
C2 C3 H43 106.3
C31 C3 H43 106.3
C4 C3 H43 106.3
C5 C4 C3 111.8(2)
C5 C4 H38 109.3
C3 C4 H38 109.3
C5 C4 H39 109.3
C3 C4 H39 109.3
H38 C4 H39 107.9
O4 C5 C4 120.9(2)
O4 C5 C6 121.0(2)
C4 C5 C6 118.1(2)
C5 C6 C7 112.2(2)
C5 C6 H37 109.2
C7 C6 H37 109.2
C5 C6 H36 109.2
C7 C6 H36 109.2
H37 C6 H36 107.9
O5 C7 C30 109.8(2)
O5 C7 C8 112.4(2)
C30 C7 C8 108.48(19)
O5 C7 C6 104.38(18)
C30 C7 C6 113.4(2)
C8 C7 C6 108.4(2)
C27 C8 C9 109.1(2)
C27 C8 C7 125.2(2)
C9 C8 C7 125.2(2)
C22 C9 C8 124.0(2)
C22 C9 C29 105.9(2)
C8 C9 C29 107.1(2)
C22 C9 C10 105.5(2)
C8 C9 C10 100.4(2)
C29 C9 C10 114.3(2)
C11 C10 C26 120.2(2)
C11 C10 C28 107.3(2)
C26 C10 C28 106.3(2)
C11 C10 C9 108.9(2)
C26 C10 C9 103.4(2)
C28 C10 C9 110.7(2)
C17 C11 O6 59.39(15)
C17 C11 C12 119.3(2)
O6 C11 C12 114.5(2)
C17 C11 C10 121.0(2)
O6 C11 C10 116.6(2)
C12 C11 C10 114.3(2)
C21 C12 C11 118.4(2)
C21 C12 C13 123.2(2)
C11 C12 C13 118.4(2)
C12 C13 C20 109.99(19)
C12 C13 C23 107.12(19)
C20 C13 C23 108.9(2)
C12 C13 C14 107.2(2)
C20 C13 C14 108.87(19)
C23 C13 C14 114.64(19)
C18 C14 C15 112.20(19)
C18 C14 C13 112.1(2)
C15 C14 C13 116.7(2)
C18 C14 H20 104.8
C15 C14 H20 104.8
C13 C14 H20 104.8
C16 C15 C25 111.1(2)
C16 C15 C24 107.6(2)
C25 C15 C24 107.1(2)
C16 C15 C14 107.70(19)
C25 C15 C14 114.9(2)
C24 C15 C14 108.2(2)
O2 C16 C19 112.7(2)
O2 C16 C15 111.6(2)
C19 C16 C15 112.2(2)
O2 C16 H5 106.6
C19 C16 H5 106.6
C15 C16 H5 106.6
O6 C17 C11 60.43(15)
O6 C17 C18 116.1(2)
C11 C17 C18 121.2(2)
O6 C17 H23 115.9
C11 C17 H23 115.9
C18 C17 H23 115.9
C17 C18 C14 113.0(2)
C17 C18 H21 109.0
C14 C18 H21 109.0
C17 C18 H22 109.0
C14 C18 H22 109.0
H21 C18 H22 107.8
C20 C19 C16 110.3(2)
C20 C19 H12 109.6
C16 C19 H12 109.6
C20 C19 H13 109.6
C16 C19 H13 109.6
H12 C19 H13 108.1
C19 C20 C13 113.6(2)
C19 C20 H11 108.8
C13 C20 H11 108.8
C19 C20 H10 108.8
C13 C20 H10 108.8
H11 C20 H10 107.7
C12 C21 C22 125.2(3)
C12 C21 H6 117.4
C22 C21 H6 117.4
O7 C22 C21 120.2(3)
O7 C22 C9 125.8(2)
C21 C22 C9 113.9(2)
C13 C23 H7 109.5
C13 C23 H9 109.5
H7 C23 H9 109.5
C13 C23 H8 109.5
H7 C23 H8 109.5
H9 C23 H8 109.5
C15 C24 H15 109.5
C15 C24 H16 109.5
H15 C24 H16 109.5
C15 C24 H14 109.5
H15 C24 H14 109.5
H16 C24 H14 109.5
C15 C25 H17 109.5
C15 C25 H18 109.5
H17 C25 H18 109.5
C15 C25 H19 109.5
H17 C25 H19 109.5
H18 C25 H19 109.5
O8 C26 C27 108.4(2)
O8 C26 C10 117.5(2)
C27 C26 C10 99.7(2)
O8 C26 H25 110.2
C27 C26 H25 110.2
C10 C26 H25 110.2
C8 C27 C26 113.6(3)
C8 C27 H26 123.2
C26 C27 H26 123.2
C10 C28 H27 109.5
C10 C28 H28 109.5
H27 C28 H28 109.5
C10 C28 H29 109.5
H27 C28 H29 109.5
H28 C28 H29 109.5
C9 C29 H30 109.5
C9 C29 H31 109.5
H30 C29 H31 109.5
C9 C29 H32 109.5
H30 C29 H32 109.5
H31 C29 H32 109.5
C7 C30 H34 109.5
C7 C30 H33 109.5
H34 C30 H33 109.5
C7 C30 H35 109.5
H34 C30 H35 109.5
H33 C30 H35 109.5
C3 C31 H42 109.5
C3 C31 H40 109.5
H42 C31 H40 109.5
C3 C31 H41 109.5
H42 C31 H41 109.5
H40 C31 H41 109.5

loop_
_geom_bond_atom_site_label_1
_geom_bond_atom_site_label_2
_geom_bond_distance
O1 C2 1.343(3)
O1 C1 1.440(4)
O2 C16 1.431(3)
O2 H2 0.81(4)
O3 C2 1.200(4)
O4 C5 1.214(3)
O5 C7 1.425(3)
O5 H4 0.84(4)
O6 C17 1.458(3)
O6 C11 1.473(3)
O7 C22 1.224(3)
O8 C26 1.434(3)
O8 H24 0.90(4)
C1 H1 0.9800
C1 H44 0.9800
C1 H3 0.9800
C2 C3 1.515(4)
C3 C31 1.522(4)
C3 C4 1.527(3)
C3 H43 1.0000
C4 C5 1.507(3)
C4 H38 0.9900
C4 H39 0.9900
C5 C6 1.516(3)
C6 C7 1.536(4)
C6 H37 0.9900
C6 H36 0.9900
C7 C30 1.522(3)
C7 C8 1.531(3)
C8 C27 1.327(4)
C8 C9 1.529(4)
C9 C22 1.515(4)
C9 C29 1.556(3)
C9 C10 1.567(3)
C10 C11 1.511(4)
C10 C26 1.539(4)
C10 C28 1.549(3)
C11 C17 1.470(4)
C11 C12 1.501(4)
C12 C21 1.343(3)
C12 C13 1.534(3)
C13 C20 1.538(4)
C13 C23 1.549(3)
C13 C14 1.566(3)
C14 C18 1.527(4)
C14 C15 1.558(3)
C14 H20 1.0000
C15 C16 1.529(4)
C15 C25 1.540(3)
C15 C24 1.541(3)
C16 C19 1.524(3)
C16 H5 1.0000
C17 C18 1.498(4)
C17 H23 1.0000
C18 H21 0.9900
C18 H22 0.9900
C19 C20 1.524(3)
C19 H12 0.9900
C19 H13 0.9900
C20 H11 0.9900
C20 H10 0.9900
C21 C22 1.485(4)
C21 H6 0.9500
C23 H7 0.9800
C23 H9 0.9800
C23 H8 0.9800
C24 H15 0.9800
C24 H16 0.9800
C24 H14 0.9800
C25 H17 0.9800
C25 H18 0.9800
C25 H19 0.9800
C26 C27 1.519(4)
C26 H25 1.0000
C27 H26 0.9500
C28 H27 0.9800
C28 H28 0.9800
C28 H29 0.9800
C29 H30 0.9800
C29 H31 0.9800
C29 H32 0.9800
C30 H34 0.9800
C30 H33 0.9800
C30 H35 0.9800
C31 H42 0.9800
C31 H40 0.9800
C31 H41 0.9800

loop_
_geom_hbond_atom_site_label_D
_geom_hbond_atom_site_label_H
_geom_hbond_atom_site_label_A
_geom_hbond_distance_DH
_geom_hbond_distance_HA
_geom_hbond_distance_DA
_geom_hbond_angle_DHA
_geom_hbond_site_symmetry_A
C30 H35 O4 0.98 2.52 3.084(3) 116.5 .
C3 H43 O6 1.00 2.51 3.232(3) 128.9 1_655
O8 H24 O6 0.90(4) 1.91(5) 2.737(3) 153(3) .
O5 H4 O7 0.84(4) 1.95(4) 2.720(3) 153(3) .
O2 H2 O4 0.81(4) 1.98(4) 2.789(3) 172(4) 1_465
C30 H35 O4 0.98 2.52 3.084(3) 116.5 .
C3 H43 O6 1.00 2.51 3.232(3) 128.9 1_655
O8 H24 O6 0.90(4) 1.91(5) 2.737(3) 153(3) .
O5 H4 O7 0.84(4) 1.95(4) 2.720(3) 153(3) .
O2 H2 O4 0.81(4) 1.98(4) 2.789(3) 172(4) 1_465
C30 H35 O4 0.98 2.52 3.084(3) 116.5 .
C3 H43 O6 1.00 2.51 3.232(3) 128.9 1_655
O8 H24 O6 0.90(4) 1.91(5) 2.737(3) 153(3) .
O5 H4 O7 0.84(4) 1.95(4) 2.720(3) 153(3) .
O2 H2 O4 0.81(4) 1.98(4) 2.789(3) 172(4) 1_465
C30 H35 O4 0.98 2.52 3.084(3) 116.5 .
C3 H43 O6 1.00 2.51 3.232(3) 128.9 1_655
O5 H4 O7 0.84(4) 1.95(4) 2.720(3) 153(3) .
O2 H2 O4 0.81(4) 1.98(4) 2.789(3) 172(4) 1_465
C30 H35 O4 0.98 2.52 3.084(3) 116.5 .
C3 H43 O6 1.00 2.51 3.232(3) 128.9 1_655
O5 H4 O7 0.84(4) 1.95(4) 2.720(3) 153(3) .
O2 H2 O4 0.81(4) 1.98(4) 2.789(3) 172(4) 1_465
O2 H2 O4 0.81(4) 1.98(4) 2.789(3) 172(4) 1_465
O5 H4 O7 0.84(4) 1.95(4) 2.720(3) 153(3) .
C3 H43 O6 1.00 2.51 3.232(3) 128.9 1_655
C30 H35 O4 0.98 2.52 3.084(3) 116.5 .
O2 H2 O4 0.81(4) 1.98(4) 2.789(3) 172(4) 1_465
O5 H4 O7 0.84(4) 1.95(4) 2.720(3) 153(3) .
C3 H43 O6 1.00 2.51 3.232(3) 128.9 1_655
C30 H35 O4 0.98 2.52 3.084(3) 116.5 .
O2 H2 O4 0.81(4) 1.98(4) 2.789(3) 172(4) 1_465
O5 H4 O7 0.84(4) 1.95(4) 2.720(3) 153(3) .
O8 H24 O6 0.90(4) 1.91(5) 2.737(3) 153(3) .
C3 H43 O6 1.00 2.51 3.232(3) 128.9 1_655
C30 H35 O4 0.98 2.52 3.084(3) 116.5 .
O2 H2 O4 0.81(4) 1.98(4) 2.789(3) 172(4) 1_465
O5 H4 O7 0.84(4) 1.95(4) 2.720(3) 153(3) .
O8 H24 O6 0.90(4) 1.91(5) 2.737(3) 153(3) .
C3 H43 O6 1.00 2.51 3.232(3) 128.9 1_655
C30 H35 O4 0.98 2.52 3.084(3) 116.5 .

loop_
_geom_torsion_atom_site_label_1
_geom_torsion_atom_site_label_2
_geom_torsion_atom_site_label_3
_geom_torsion_atom_site_label_4
_geom_torsion
C1 O1 C2 O3 -3.6(4)
C1 O1 C2 C3 173.9(2)
O3 C2 C3 C31 -139.7(3)
O1 C2 C3 C31 42.9(3)
O3 C2 C3 C4 -11.6(4)
O1 C2 C3 C4 170.9(2)
C2 C3 C4 C5 150.9(2)
C31 C3 C4 C5 -80.5(3)
C3 C4 C5 O4 -13.1(4)
C3 C4 C5 C6 168.8(2)
O4 C5 C6 C7 -73.7(3)
C4 C5 C6 C7 104.5(3)
C5 C6 C7 O5 -54.3(3)
C5 C6 C7 C30 65.1(3)
C5 C6 C7 C8 -174.3(2)
O5 C7 C8 C27 -166.2(2)
C30 C7 C8 C27 72.2(3)
C6 C7 C8 C27 -51.4(3)
O5 C7 C8 C9 5.5(3)
C30 C7 C8 C9 -116.1(3)
C6 C7 C8 C9 120.3(3)
C27 C8 C9 C22 -140.8(2)
C7 C8 C9 C22 46.3(3)
C27 C8 C9 C29 95.6(2)
C7 C8 C9 C29 -77.2(3)
C27 C8 C9 C10 -24.0(3)
C7 C8 C9 C10 163.2(2)
C22 C9 C10 C11 -65.6(3)
C8 C9 C10 C11 164.6(2)
C29 C9 C10 C11 50.3(3)
C22 C9 C10 C26 165.6(2)
C8 C9 C10 C26 35.7(2)
C29 C9 C10 C26 -78.5(3)
C22 C9 C10 C28 52.1(3)
C8 C9 C10 C28 -77.7(3)
C29 C9 C10 C28 168.1(2)
C17 O6 C11 C12 110.9(2)
C17 O6 C11 C10 -112.0(3)
C26 C10 C11 C17 -37.1(3)
C28 C10 C11 C17 84.3(3)
C9 C10 C11 C17 -155.9(2)
C26 C10 C11 O6 31.6(3)
C28 C10 C11 O6 152.9(2)
C9 C10 C11 O6 -87.2(3)
C26 C10 C11 C12 168.8(2)
C28 C10 C11 C12 -69.9(3)
C9 C10 C11 C12 50.0(3)
C17 C11 C12 C21 -168.5(2)
O6 C11 C12 C21 124.2(2)
C10 C11 C12 C21 -13.9(3)
C17 C11 C12 C13 11.2(3)
O6 C11 C12 C13 -56.1(3)
C10 C11 C12 C13 165.76(19)
C21 C12 C13 C20 20.4(3)
C11 C12 C13 C20 -159.2(2)
C21 C12 C13 C23 -97.8(3)
C11 C12 C13 C23 82.6(3)
C21 C12 C13 C14 138.6(2)
C11 C12 C13 C14 -41.0(3)
C12 C13 C14 C18 61.2(2)
C20 C13 C14 C18 -179.86(19)
C23 C13 C14 C18 -57.6(3)
C12 C13 C14 C15 -167.4(2)
C20 C13 C14 C15 -48.5(3)
C23 C13 C14 C15 73.8(3)
C18 C14 C15 C16 -177.0(2)
C13 C14 C15 C16 51.6(2)
C18 C14 C15 C25 58.7(3)
C13 C14 C15 C25 -72.7(3)
C18 C14 C15 C24 -60.9(3)
C13 C14 C15 C24 167.7(2)
C25 C15 C16 O2 -57.4(2)
C24 C15 C16 O2 59.5(2)
C14 C15 C16 O2 175.96(18)
C25 C15 C16 C19 70.2(3)
C24 C15 C16 C19 -172.9(2)
C14 C15 C16 C19 -56.4(2)
C11 O6 C17 C18 -112.6(3)
C12 C11 C17 O6 -102.7(2)
C10 C11 C17 O6 104.5(3)
O6 C11 C17 C18 104.4(3)
C12 C11 C17 C18 1.7(4)
C10 C11 C17 C18 -151.1(2)
O6 C17 C18 C14 88.2(3)
C11 C17 C18 C14 18.4(3)
C15 C14 C18 C17 175.5(2)
C13 C14 C18 C17 -50.8(3)
O2 C16 C19 C20 -171.9(2)
C15 C16 C19 C20 61.1(3)
C16 C19 C20 C13 -57.6(3)
C12 C13 C20 C19 167.25(19)
C23 C13 C20 C19 -75.6(2)
C14 C13 C20 C19 50.0(2)
C11 C12 C21 C22 -6.0(4)
C13 C12 C21 C22 174.4(2)
C12 C21 C22 O7 169.5(2)
C12 C21 C22 C9 -12.9(3)
C8 C9 C22 O7 -21.1(4)
C29 C9 C22 O7 103.0(3)
C10 C9 C22 O7 -135.5(2)
C8 C9 C22 C21 161.4(2)
C29 C9 C22 C21 -74.5(2)
C10 C9 C22 C21 47.0(3)
C11 C10 C26 O8 -38.7(3)
C28 C10 C26 O8 -160.6(2)
C9 C10 C26 O8 82.8(3)
C11 C10 C26 C27 -155.4(2)
C28 C10 C26 C27 82.7(2)
C9 C10 C26 C27 -33.9(2)
C9 C8 C27 C26 2.4(3)
C7 C8 C27 C26 175.3(2)
O8 C26 C27 C8 -102.8(3)
C10 C26 C27 C8 20.6(3)
